data_7707901
loop_
_publ_author_name
'Weller, Ruth'
'Ruppach, Lutz'
'Shlyaykher, Alena'
'Tambornino, Frank'
'Werncke, C. Gunnar'

_publ_section_title
;
 Homoleptic quasilinear metal(i/ii) silylamides of Cr-Co with phenyl and
 allyl functions - impact of the oxidation state on secondary ligand
 interactions.
;
_journal_issue 31
_journal_name_full 'Dalton transactions (Cambridge, England : 2003)'
_journal_page_first 10947
_journal_page_last 10963
_journal_paper_doi 10.1039/d1dt01543e
_journal_volume 50
_journal_year 2021
_chemical_formula_moiety 'C37 H54 Li N O3 Si'
_chemical_formula_sum 'C37 H54 Li N O3 Si'
_chemical_formula_weight 595.84
_space_group_crystal_system triclinic
_space_group_IT_number 1
_space_group_name_Hall 'P 1'
_space_group_name_H-M_alt 'P 1'
_atom_sites_solution_hydrogens geom
_atom_sites_solution_primary dual
_audit_creation_date 2021-06-02
_audit_creation_method
;
Olex2 1.3
(compiled 2020.11.12 svn.r5f609507 for OlexSys, GUI svn.r6272)
;
_audit_update_record
;
2021-06-12 deposited with the CCDC.	2021-07-07 downloaded from the CCDC.
;
_cell_angle_alpha 87.900(2)
_cell_angle_beta 86.203(2)
_cell_angle_gamma 76.965(2)
_cell_formula_units_Z 2
_cell_length_a 10.0915(5)
_cell_length_b 10.2440(5)
_cell_length_c 17.2833(9)
_cell_measurement_reflns_used 9573
_cell_measurement_temperature 100
_cell_measurement_theta_max 29.41
_cell_measurement_theta_min 2.36
_cell_volume 1736.41(15)
_computing_cell_refinement 'SAINT V8.38A (?, 2016)'
_computing_data_collection 'SAINT V8.38A (?, 2016)'
_computing_data_reduction 'SAINT V8.38A (?, 2016)'
_computing_molecular_graphics 'Olex2 1.3 (Dolomanov et al., 2009)'
_computing_publication_material 'Olex2 1.3 (Dolomanov et al., 2009)'
_computing_structure_refinement 'XL  (Sheldrick, 2008)'
_computing_structure_solution 'ShelXT (Sheldrick, 2015)'
_diffrn_ambient_temperature 100.0
_diffrn_detector 'Bruker APEX2 area detector'
_diffrn_detector_area_resol_mean 7.9
_diffrn_detector_type 'CCD area detector'
_diffrn_measured_fraction_theta_full 1.000
_diffrn_measured_fraction_theta_max 0.997
_diffrn_measurement_device 'three-circle diffractometer'
_diffrn_measurement_device_type 'Bruker SMART APEX2 area detector'
_diffrn_measurement_method '\w and \f scans'
_diffrn_radiation_monochromator 'mirror optics'
_diffrn_radiation_probe x-ray
_diffrn_radiation_type MoK\a
_diffrn_radiation_wavelength 0.71073
_diffrn_reflns_av_R_equivalents 0.0344
_diffrn_reflns_av_unetI/netI 0.0281
_diffrn_reflns_Laue_measured_fraction_full 1.000
_diffrn_reflns_Laue_measured_fraction_max 0.997
_diffrn_reflns_limit_h_max 13
_diffrn_reflns_limit_h_min -13
_diffrn_reflns_limit_k_max 14
_diffrn_reflns_limit_k_min -14
_diffrn_reflns_limit_l_max 23
_diffrn_reflns_limit_l_min -23
_diffrn_reflns_number 101241
_diffrn_reflns_point_group_measured_fraction_full 0.975
_diffrn_reflns_point_group_measured_fraction_max 0.965
_diffrn_reflns_theta_full 25.242
_diffrn_reflns_theta_max 29.474
_diffrn_reflns_theta_min 2.041
_diffrn_source 'microfocus sealed X-ray tube'
_diffrn_source_type 'Incoatec I\ms'
_exptl_absorpt_coefficient_mu 0.102
_exptl_absorpt_correction_T_max 0.7459
_exptl_absorpt_correction_T_min 0.7272
_exptl_absorpt_correction_type multi-scan
_exptl_absorpt_process_details
'SADABS-2016/2 (Bruker,2016/2) was used for absorption correction. wR2(int) was 0.1204 before and 0.0512 after correction. The Ratio of minimum to maximum transmission is 0.9749. The \l/2 correction factor is Not present.'
_exptl_crystal_colour 'clear colourless'
_exptl_crystal_colour_lustre clear
_exptl_crystal_colour_primary colourless
_exptl_crystal_density_diffrn 1.140
_exptl_crystal_description block
_exptl_crystal_F_000 648
_exptl_crystal_size_max 0.412
_exptl_crystal_size_mid 0.36
_exptl_crystal_size_min 0.176
_refine_diff_density_max 0.756
_refine_diff_density_min -0.406
_refine_diff_density_rms 0.076
_refine_ls_abs_structure_details
;
 Flack x determined using 7718 quotients [(I+)-(I-)]/[(I+)+(I-)]
 (Parsons, Flack and Wagner, Acta Cryst. B69 (2013) 249-259).
;
_refine_ls_abs_structure_Flack 0.001(15)
_refine_ls_extinction_method none
_refine_ls_goodness_of_fit_ref 1.047
_refine_ls_hydrogen_treatment constr
_refine_ls_matrix_type full
_refine_ls_number_parameters 803
_refine_ls_number_reflns 18604
_refine_ls_number_restraints 3
_refine_ls_restrained_S_all 1.047
_refine_ls_R_factor_all 0.0423
_refine_ls_R_factor_gt 0.0373
_refine_ls_shift/su_max 0.000
_refine_ls_shift/su_mean 0.000
_refine_ls_structure_factor_coef Fsqd
_refine_ls_weighting_details 'w=1/[\s^2^(Fo^2^)+(0.0533P)^2^+0.3645P] where P=(Fo^2^+2Fc^2^)/3'
_refine_ls_weighting_scheme calc
_refine_ls_wR_factor_gt 0.0925
_refine_ls_wR_factor_ref 0.0952
_reflns_Friedel_coverage 0.934
_reflns_Friedel_fraction_full 0.951
_reflns_Friedel_fraction_max 0.932
_reflns_number_gt 17307
_reflns_number_total 18604
_reflns_threshold_expression 'I > 2\s(I)'
_cod_data_source_file d1dt01543e2.cif
_cod_data_source_block lil2
_cod_depositor_comments 'Adding full bibliography for 7707896--7707917.cif.'
_cod_database_code 7707901
_shelx_shelxl_version_number 2016/6
_shelx_space_group_comment
;
The symmetry employed for this shelxl refinement is uniquely defined
by the following loop, which should always be used as a source of
symmetry information in preference to the above space-group names.
They are only intended as comments.
;
_shelx_estimated_absorpt_t_max 0.982
_shelx_estimated_absorpt_t_min 0.959
_olex2_refinement_description
;
1. Fixed Uiso
 At 1.2 times of:
  All C(H) groups, All C(H,H) groups
 At 1.5 times of:
  All C(H,H,H) groups
2. Uiso/Uaniso restraints and constraints
Uanis(C4) = Uanis(C3) = Uanis(C0AA) = Uanis(C5)
3. Others
 Fixed Sof: C025(0.7) H02C(0.7) H02D(0.7) C029(0.7) H02I(0.7) H02J(0.7)
 C02A(0.7) H02K(0.7) H02L(0.7) C02B(0.7) H02M(0.7) H02N(0.7) C0AA(0.3)
 H0AA(0.3) H0AB(0.3) C3(0.3) H3A(0.3) H3B(0.3) C4(0.3) H4A(0.3) H4B(0.3)
 C5(0.3) H5A(0.3) H5B(0.3)
4.a Ternary CH refined with riding coordinates:
 C00R(H00R), C013(H013), C018(H018), C01I(H01I)
4.b Secondary CH2 refined with riding coordinates:
 C00G(H00F,H00G), C00U(H00H,H00J), C00Y(H00D,H00E), C015(H1,HB), C019(H3,HE),
 C01B(H5,HF), C01F(H7,HG), C01N(H01K,H01L), C01O(H01M,H01N), C01Q(H11,HJ),
 C01R(H12,HK), C01S(H01R,H01S), C01V(H14,HL), C01X(H16,HO), C01Z(H17,HP),
 C020(H02Q,H02R), C022(H02A,H02B), C025(H02C,H02D), C026(H02E,H02F), C028(H02G,
 H02H), C029(H02I,H02J), C02A(H02K,H02L), C02B(H02M,H02N), C02C(H02O,H02P),
 C0AA(H0AA,H0AB), C3(H3A,H3B), C4(H4A,H4B), C5(H5A,H5B)
4.c Aromatic/amide H refined with riding coordinates:
 C00I(H00I), C00K(H00K), C00L(H00L), C00M(H00M), C00N(H00N), C00O(H00O),
 C00Q(H00Q), C00W(H00W), C00X(H00X), C00Z(H00Z), C011(H011), C012(H012),
 C016(H016), C01A(H4), C01C(H6), C01D(H01D), C01E(H01E), C01G(H01G), C01H(H8),
 C01K(H10), C01T(H13), C01Y(H01Y), C021(H021), C023(H023), C024(H024),
 C027(H027)
4.d Idealised Me refined as rotating group:
 C00T(H00A,H00B,H00C), C010(H01W,H01X,H01Z), C014(H01,H,HA), C017(H2,HC,HD),
 C01J(H9,HH,HI), C01L(H01A,H01B,H01C), C01M(H01F,H01H,H01J), C01P(H01O,H01P,
 H01Q), C01U(H01T,H01U,H01V), C01W(H15,HM,HN)
;
_olex2_submission_special_instructions 'No special instructions were received'

loop_
_space_group_symop_operation_xyz
'x, y, z'

loop_
_atom_site_label
_atom_site_type_symbol
_atom_site_fract_x
_atom_site_fract_y
_atom_site_fract_z
_atom_site_U_iso_or_equiv
_atom_site_adp_type
_atom_site_occupancy
_atom_site_site_symmetry_order
_atom_site_calc_flag
_atom_site_refinement_flags_posn
_atom_site_refinement_flags_adp
_atom_site_refinement_flags_occupancy
_atom_site_disorder_assembly
_atom_site_disorder_group
Si1 Si 0.22863(5) 0.56060(5) 0.32089(3) 0.01164(10) Uani 1 1 d . . . . .
Si2 Si 0.57513(5) 0.31526(5) 0.77446(3) 0.01282(10) Uani 1 1 d . . . . .
O003 O 0.72165(18) 0.18078(17) 0.54681(9) 0.0254(3) Uani 1 1 d . . . . .
O004 O 0.13520(15) 0.51500(15) 0.10878(9) 0.0219(3) Uani 1 1 d . . . . .
O005 O 0.07606(16) 0.82178(14) 0.08289(8) 0.0194(3) Uani 1 1 d . . . . .
O006 O 0.99325(16) 0.21898(19) 0.59883(9) 0.0287(4) Uani 1 1 d . . . . .
O007 O 0.37071(16) 0.66379(16) 0.08250(9) 0.0223(3) Uani 1 1 d . . . . .
O008 O 0.75016(19) 0.45562(16) 0.56831(10) 0.0291(4) Uani 1 1 d . . . . .
N1 N 0.18719(16) 0.69142(15) 0.26009(9) 0.0128(3) Uani 1 1 d . . . . .
N2 N 0.73980(16) 0.28902(16) 0.74403(9) 0.0131(3) Uani 1 1 d . . . . .
C00B C 0.92429(19) 0.30838(18) 0.82666(11) 0.0132(3) Uani 1 1 d . . . . .
C00C C 0.20489(18) 0.92224(18) 0.28003(10) 0.0122(3) Uani 1 1 d . . . . .
C2 C 0.85017(19) 0.22956(18) 0.78770(10) 0.0119(3) Uani 1 1 d . . . . .
C1 C 0.12566(19) 0.82419(18) 0.27539(10) 0.0111(3) Uani 1 1 d . . . . .
C00F C 0.4078(2) 0.46145(19) 0.29419(11) 0.0144(3) Uani 1 1 d . . . . .
C00G C 0.0661(2) 0.96354(19) 0.08863(12) 0.0189(4) Uani 1 1 d . . . . .
H00F H 0.138027 0.991858 0.054714 0.023 Uiso 1 1 calc R U . . .
H00G H 0.076176 0.986716 0.142713 0.023 Uiso 1 1 calc R U . . .
C00H C 0.89814(19) 0.08803(18) 0.79233(11) 0.0141(4) Uani 1 1 d . . . . .
C00I C 0.1421(2) 1.05564(19) 0.29388(11) 0.0155(4) Uani 1 1 d . . . . .
H00I H 0.196956 1.119007 0.297770 0.019 Uiso 1 1 calc R U . . .
C00J C 0.4826(2) 0.49861(19) 0.77722(11) 0.0156(4) Uani 1 1 d . . . . .
C00K C 0.5418(2) 0.6030(2) 0.74870(12) 0.0196(4) Uani 1 1 d . . . . .
H00K H 0.633616 0.582766 0.728213 0.023 Uiso 1 1 calc R U . . .
C00L C 0.4690(2) 0.7365(2) 0.74958(14) 0.0242(4) Uani 1 1 d . . . . .
H00L H 0.511620 0.805588 0.729739 0.029 Uiso 1 1 calc R U . . .
C00M C 0.4331(2) 0.3441(2) 0.25117(12) 0.0180(4) Uani 1 1 d . . . . .
H00M H 0.358145 0.309657 0.237504 0.022 Uiso 1 1 calc R U . . .
C00N C 0.6164(2) 0.2823(2) 0.93662(12) 0.0202(4) Uani 1 1 d . . . . .
H00N H 0.673301 0.344047 0.926585 0.024 Uiso 1 1 calc R U . . .
C00O C 0.3355(2) 0.7683(2) 0.77919(14) 0.0249(5) Uani 1 1 d . . . . .
H00O H 0.286447 0.859047 0.779931 0.030 Uiso 1 1 calc R U . . .
C00P C 0.2264(2) 0.6016(2) 0.42710(11) 0.0160(4) Uani 1 1 d . . . . .
C00Q C 1.0888(2) 0.1092(2) 0.86613(12) 0.0182(4) Uani 1 1 d . . . . .
H00Q H 1.169177 0.068874 0.891423 0.022 Uiso 1 1 calc R U . . .
C00R C 0.8765(2) 0.45986(19) 0.82499(12) 0.0166(4) Uani 1 1 d . . . . .
H00R H 0.775223 0.481293 0.821874 0.020 Uiso 1 1 calc R U . . .
C00S C -0.01874(19) 0.86989(19) 0.28259(11) 0.0137(3) Uani 1 1 d . . . . .
C00T C 0.4705(2) 0.2404(2) 0.70936(13) 0.0224(4) Uani 1 1 d . . . . .
H00A H 0.486429 0.269438 0.655568 0.034 Uiso 1 1 calc R U . . .
H00B H 0.373610 0.270466 0.725260 0.034 Uiso 1 1 calc R U . . .
H00C H 0.496940 0.142411 0.713430 0.034 Uiso 1 1 calc R U . . .
C00U C 0.0001(2) 0.4914(2) 0.12125(14) 0.0239(4) Uani 1 1 d . . . . .
H00H H -0.061980 0.547429 0.084924 0.029 Uiso 1 1 calc R U . . .
H00J H -0.035954 0.513633 0.174977 0.029 Uiso 1 1 calc R U . . .
C00V C 0.5479(2) 0.24621(19) 0.87561(12) 0.0167(4) Uani 1 1 d . . . . .
C00W C 1.0418(2) 0.2475(2) 0.86402(12) 0.0169(4) Uani 1 1 d . . . . .
H00W H 1.090747 0.301873 0.888518 0.020 Uiso 1 1 calc R U . . .
C00X C 0.2736(3) 0.4981(2) 0.48035(13) 0.0268(5) Uani 1 1 d . . . . .
H00X H 0.311016 0.410660 0.461657 0.032 Uiso 1 1 calc R U . . .
C00Y C 0.6880(3) 0.0529(2) 0.55280(13) 0.0257(5) Uani 1 1 d . . . . .
H00D H 0.656633 0.034313 0.606728 0.031 Uiso 1 1 calc R U . . .
H00E H 0.768263 -0.018469 0.537492 0.031 Uiso 1 1 calc R U . . .
C00Z C 0.3461(2) 0.5345(2) 0.80675(12) 0.0193(4) Uani 1 1 d . . . . .
H00Z H 0.302481 0.466168 0.826499 0.023 Uiso 1 1 calc R U . . .
C010 C -0.2176(2) 0.8103(2) 0.22028(14) 0.0245(4) Uani 1 1 d . . . . .
H01W H -0.275641 0.898178 0.232915 0.037 Uiso 1 1 calc R U . . .
H01X H -0.273534 0.743409 0.221402 0.037 Uiso 1 1 calc R U . . .
H01Z H -0.173208 0.814778 0.168385 0.037 Uiso 1 1 calc R U . . .
C011 C 1.0159(2) 0.03139(19) 0.83062(12) 0.0168(4) Uani 1 1 d . . . . .
H011 H 1.046865 -0.063345 0.832298 0.020 Uiso 1 1 calc R U . . .
C012 C 0.5221(2) 0.5068(2) 0.31413(13) 0.0199(4) Uani 1 1 d . . . . .
H012 H 0.509078 0.585080 0.344102 0.024 Uiso 1 1 calc R U . . .
C013 C 0.35878(19) 0.88336(19) 0.26891(11) 0.0144(3) Uani 1 1 d . . . . .
H013 H 0.385508 0.784266 0.261709 0.017 Uiso 1 1 calc R U . . .
C014 C 0.1191(2) 0.4331(2) 0.32110(13) 0.0197(4) Uani 1 1 d . . . . .
H01 H 0.025394 0.475247 0.338620 0.030 Uiso 1 1 calc R U . . .
H H 0.154983 0.358114 0.356258 0.030 Uiso 1 1 calc R U . . .
HA H 0.120318 0.400028 0.268518 0.030 Uiso 1 1 calc R U . . .
C015 C 0.0099(3) 0.8096(2) 0.01314(13) 0.0264(5) Uani 1 1 d . . . . .
H1 H -0.016823 0.722441 0.012728 0.032 Uiso 1 1 calc R U . . .
HB H 0.071044 0.816916 -0.033246 0.032 Uiso 1 1 calc R U . . .
C016 C 0.0010(2) 1.0984(2) 0.30215(12) 0.0188(4) Uani 1 1 d . . . . .
H016 H -0.040487 1.189569 0.311984 0.023 Uiso 1 1 calc R U . . .
C017 C 0.4072(2) 0.9510(2) 0.19519(12) 0.0206(4) Uani 1 1 d . . . . .
H2 H 0.364342 0.925564 0.150507 0.031 Uiso 1 1 calc R U . . .
HC H 0.506419 0.922134 0.187433 0.031 Uiso 1 1 calc R U . . .
HD H 0.381634 1.048521 0.200458 0.031 Uiso 1 1 calc R U . . .
C018 C -0.1092(2) 0.7707(2) 0.27975(12) 0.0173(4) Uani 1 1 d . . . . .
H018 H -0.049587 0.682713 0.263945 0.021 Uiso 1 1 calc R U . . .
C019 C -0.0746(2) 1.0317(2) 0.06263(14) 0.0247(4) Uani 1 1 d . . . . .
H3 H -0.070847 1.113208 0.030757 0.030 Uiso 1 1 calc R U . . .
HE H -0.139786 1.056697 0.107844 0.030 Uiso 1 1 calc R U . . .
C01A C 0.6757(2) 0.3249(2) 0.24731(13) 0.0250(5) Uani 1 1 d . . . . .
H4 H 0.765587 0.279861 0.230894 0.030 Uiso 1 1 calc R U . . .
C01B C 0.2113(2) 0.4142(2) 0.05769(15) 0.0259(5) Uani 1 1 d . . . . .
H5 H 0.310178 0.399060 0.064929 0.031 Uiso 1 1 calc R U . . .
HF H 0.194836 0.440474 0.002858 0.031 Uiso 1 1 calc R U . . .
C01C C -0.0779(2) 1.0049(2) 0.29571(12) 0.0171(4) Uani 1 1 d . . . . .
H6 H -0.174396 1.033314 0.300333 0.020 Uiso 1 1 calc R U . . .
C01D C 0.6032(2) 0.2301(2) 1.01140(13) 0.0257(5) Uani 1 1 d . . . . .
H01D H 0.649826 0.256970 1.051881 0.031 Uiso 1 1 calc R U . . .
C01E C 0.4643(2) 0.1549(2) 0.89324(14) 0.0266(5) Uani 1 1 d . . . . .
H01E H 0.415306 0.128805 0.853612 0.032 Uiso 1 1 calc R U . . .
C01F C 0.5068(2) 0.6135(3) 0.10729(14) 0.0280(5) Uani 1 1 d . . . . .
H7 H 0.530743 0.514262 0.107645 0.034 Uiso 1 1 calc R U . . .
HG H 0.515414 0.644398 0.159938 0.034 Uiso 1 1 calc R U . . .
C01G C 0.2733(2) 0.6675(2) 0.80781(13) 0.0231(4) Uani 1 1 d . . . . .
H01G H 0.181318 0.688956 0.828072 0.028 Uiso 1 1 calc R U . . .
C01H C 0.6545(2) 0.4398(2) 0.29101(14) 0.0258(5) Uani 1 1 d . . . . .
H8 H 0.730029 0.472750 0.305174 0.031 Uiso 1 1 calc R U . . .
C01I C 0.8269(2) -0.00519(19) 0.75327(12) 0.0191(4) Uani 1 1 d . . . . .
H01I H 0.747637 0.051531 0.727198 0.023 Uiso 1 1 calc R U . . .
C01J C 0.4279(2) 0.9150(3) 0.33975(14) 0.0281(5) Uani 1 1 d . . . . .
H9 H 0.406617 1.012118 0.346915 0.042 Uiso 1 1 calc R U . . .
HH H 0.526784 0.882382 0.331863 0.042 Uiso 1 1 calc R U . . .
HI H 0.394727 0.870778 0.385908 0.042 Uiso 1 1 calc R U . . .
C01K C 0.1706(3) 0.7271(2) 0.45766(13) 0.0304(5) Uani 1 1 d . . . . .
H10 H 0.136048 0.800042 0.423648 0.036 Uiso 1 1 calc R U . . .
C01L C 0.9369(3) 0.5187(2) 0.75170(13) 0.0259(5) Uani 1 1 d . . . . .
H01A H 1.036007 0.502696 0.753988 0.039 Uiso 1 1 calc R U . . .
H01B H 0.898240 0.615389 0.748295 0.039 Uiso 1 1 calc R U . . .
H01C H 0.914943 0.475779 0.705949 0.039 Uiso 1 1 calc R U . . .
C01M C 0.9076(3) 0.5266(2) 0.89708(13) 0.0245(4) Uani 1 1 d . . . . .
H01F H 0.875286 0.482651 0.943600 0.037 Uiso 1 1 calc R U . . .
H01H H 0.861447 0.621605 0.896044 0.037 Uiso 1 1 calc R U . . .
H01J H 1.006199 0.518305 0.897893 0.037 Uiso 1 1 calc R U . . .
C01N C 1.2186(2) 0.0967(3) 0.60639(15) 0.0360(6) Uani 1 1 d . . . . .
H01K H 1.205794 0.006969 0.623839 0.043 Uiso 1 1 calc R U . . .
H01L H 1.311610 0.104503 0.617214 0.043 Uiso 1 1 calc R U . . .
C01O C 1.1111(2) 0.2073(3) 0.64407(14) 0.0288(5) Uani 1 1 d . . . . .
H01M H 1.089934 0.183396 0.698810 0.035 Uiso 1 1 calc R U . . .
H01N H 1.142009 0.292481 0.642362 0.035 Uiso 1 1 calc R U . . .
C01P C 0.7714(3) -0.0987(2) 0.81207(15) 0.0275(5) Uani 1 1 d . . . . .
H01O H 0.847340 -0.156739 0.837958 0.041 Uiso 1 1 calc R U . . .
H01P H 0.722495 -0.154045 0.784998 0.041 Uiso 1 1 calc R U . . .
H01Q H 0.709111 -0.045085 0.850772 0.041 Uiso 1 1 calc R U . . .
C01Q C 0.3780(3) 0.7006(3) 0.00139(14) 0.0347(6) Uani 1 1 d . . . . .
H11 H 0.332403 0.795950 -0.006401 0.042 Uiso 1 1 calc R U . . .
HJ H 0.331839 0.645155 -0.028532 0.042 Uiso 1 1 calc R U . . .
C01R C 0.5254(3) 0.6781(3) -0.02560(16) 0.0399(6) Uani 1 1 d . . . . .
H12 H 0.542700 0.753466 -0.059301 0.048 Uiso 1 1 calc R U . . .
HK H 0.555110 0.593727 -0.054416 0.048 Uiso 1 1 calc R U . . .
C01S C 1.1919(3) 0.1232(3) 0.52044(15) 0.0365(6) Uani 1 1 d . . . . .
H01R H 1.236169 0.194307 0.498284 0.044 Uiso 1 1 calc R U . . .
H01S H 1.224769 0.040893 0.490091 0.044 Uiso 1 1 calc R U . . .
C01T C 0.5647(2) 0.2764(2) 0.22781(13) 0.0237(4) Uani 1 1 d . . . . .
H13 H 0.578520 0.197199 0.198590 0.028 Uiso 1 1 calc R U . . .
C01U C 0.9212(3) -0.0860(2) 0.69091(14) 0.0274(5) Uani 1 1 d . . . . .
H01T H 0.949826 -0.024703 0.651731 0.041 Uiso 1 1 calc R U . . .
H01U H 0.872850 -0.144734 0.666314 0.041 Uiso 1 1 calc R U . . .
H01V H 1.001650 -0.140399 0.714625 0.041 Uiso 1 1 calc R U . . .
C01V C 0.0113(3) 0.3432(2) 0.10711(17) 0.0329(5) Uani 1 1 d . . . . .
H14 H -0.012740 0.296440 0.155373 0.039 Uiso 1 1 calc R U . . .
HL H -0.050005 0.331583 0.066736 0.039 Uiso 1 1 calc R U . . .
C01W C -0.1741(2) 0.7501(3) 0.36034(14) 0.0269(5) Uani 1 1 d . . . . .
H15 H -0.102420 0.719539 0.396734 0.040 Uiso 1 1 calc R U . . .
HM H -0.228783 0.682640 0.358193 0.040 Uiso 1 1 calc R U . . .
HN H -0.232698 0.834977 0.377814 0.040 Uiso 1 1 calc R U . . .
C01X C -0.1157(2) 0.9252(2) 0.01436(13) 0.0253(5) Uani 1 1 d . . . . .
H16 H -0.196256 0.896921 0.039162 0.030 Uiso 1 1 calc R U . . .
HO H -0.136269 0.959714 -0.038789 0.030 Uiso 1 1 calc R U . . .
C01Y C 0.4526(3) 0.1022(3) 0.96830(16) 0.0333(6) Uani 1 1 d . . . . .
H01Y H 0.396145 0.040348 0.979191 0.040 Uiso 1 1 calc R U . . .
C01Z C 0.5969(3) 0.6702(4) 0.04829(16) 0.0458(8) Uani 1 1 d . . . . .
H17 H 0.605607 0.760121 0.063246 0.055 Uiso 1 1 calc R U . . .
HP H 0.688848 0.610572 0.042893 0.055 Uiso 1 1 calc R U . . .
C020 C 0.1589(3) 0.2892(2) 0.08044(16) 0.0310(5) Uani 1 1 d . . . . .
H02Q H 0.166161 0.230087 0.035565 0.037 Uiso 1 1 calc R U . . .
H02R H 0.210466 0.238222 0.122839 0.037 Uiso 1 1 calc R U . . .
C021 C 0.2138(3) 0.6444(3) 0.58807(14) 0.0370(6) Uani 1 1 d . . . . .
H021 H 0.210523 0.659513 0.642134 0.044 Uiso 1 1 calc R U . . .
C022 C 0.5928(3) 0.1686(3) 0.44007(16) 0.0348(6) Uani 1 1 d . . . . .
H02A H 0.608969 0.133690 0.386799 0.042 Uiso 1 1 calc R U . . .
H02B H 0.511249 0.243450 0.441865 0.042 Uiso 1 1 calc R U . . .
C023 C 0.5219(3) 0.1388(3) 1.02664(15) 0.0317(5) Uani 1 1 d . . . . .
H023 H 0.513994 0.101526 1.077422 0.038 Uiso 1 1 calc R U . . .
C024 C 0.2678(3) 0.5188(3) 0.55969(14) 0.0324(5) Uani 1 1 d . . . . .
H024 H 0.301182 0.446290 0.594195 0.039 Uiso 1 1 calc R U . . .
C025 C 0.8336(5) 0.5424(4) 0.5409(3) 0.0267(9) Uani 0.7 1 d . . P A 1
H02C H 0.854788 0.533933 0.484354 0.032 Uiso 0.7 1 calc R U P A 1
H02D H 0.919818 0.523901 0.567702 0.032 Uiso 0.7 1 calc R U P A 1
C026 C 1.0378(3) 0.1682(3) 0.52201(15) 0.0360(6) Uani 1 1 d . . . . .
H02E H 1.010380 0.239345 0.482124 0.043 Uiso 1 1 calc R U . . .
H02F H 0.996827 0.091965 0.511626 0.043 Uiso 1 1 calc R U . . .
C027 C 0.1643(4) 0.7482(3) 0.53738(15) 0.0451(8) Uani 1 1 d . . . . .
H027 H 0.125479 0.834927 0.556795 0.054 Uiso 1 1 calc R U . . .
C028 C 0.5752(3) 0.0586(3) 0.49846(16) 0.0390(6) Uani 1 1 d . . . . .
H02G H 0.484662 0.081276 0.526694 0.047 Uiso 1 1 calc R U . . .
H02H H 0.585393 -0.028029 0.472618 0.047 Uiso 1 1 calc R U . . .
C029 C 0.7468(6) 0.6812(5) 0.5604(3) 0.0353(12) Uani 0.7 1 d . . P A 1
H02I H 0.778585 0.752421 0.529223 0.042 Uiso 0.7 1 calc R U P A 1
H02J H 0.746937 0.699748 0.616217 0.042 Uiso 0.7 1 calc R U P A 1
C02A C 0.6051(5) 0.6680(4) 0.5381(2) 0.0345(8) Uani 0.7 1 d . . P A 1
H02K H 0.532041 0.726710 0.570089 0.041 Uiso 0.7 1 calc R U P A 1
H02L H 0.592061 0.691883 0.482695 0.041 Uiso 0.7 1 calc R U P A 1
C02B C 0.6050(4) 0.5201(4) 0.5544(2) 0.0238(7) Uani 0.7 1 d . . P A 1
H02M H 0.544610 0.509653 0.600626 0.029 Uiso 0.7 1 calc R U P A 1
H02N H 0.574141 0.480328 0.509439 0.029 Uiso 0.7 1 calc R U P A 1
C02C C 0.7145(4) 0.2131(3) 0.46471(16) 0.0479(8) Uani 1 1 d . . . . .
H02O H 0.798204 0.165414 0.435653 0.058 Uiso 1 1 calc R U . . .
H02P H 0.704039 0.310693 0.455247 0.058 Uiso 1 1 calc R U . . .
Li2 Li 0.7957(4) 0.2842(4) 0.6287(2) 0.0183(7) Uani 1 1 d . . . . .
Li1 Li 0.1960(4) 0.6742(3) 0.1445(2) 0.0182(7) Uani 1 1 d . . . . .
C0AA C 0.845(2) 0.6591(11) 0.5604(6) 0.059(3) Uani 0.3 1 d . . P A 2
H0AA H 0.869796 0.672052 0.613603 0.071 Uiso 0.3 1 calc R U P A 2
H0AB H 0.889572 0.714199 0.523336 0.071 Uiso 0.3 1 calc R U P A 2
C3 C 0.690(2) 0.6920(17) 0.5543(10) 0.059(3) Uani 0.3 1 d . . P A 2
H3A H 0.644970 0.746092 0.598865 0.071 Uiso 0.3 1 calc R U P A 2
H3B H 0.665909 0.743978 0.505903 0.071 Uiso 0.3 1 calc R U P A 2
C4 C 0.6466(19) 0.5629(12) 0.5543(6) 0.059(3) Uani 0.3 1 d . . P A 2
H4A H 0.571619 0.564505 0.594432 0.071 Uiso 0.3 1 calc R U P A 2
H4B H 0.611101 0.552708 0.503337 0.071 Uiso 0.3 1 calc R U P A 2
C5 C 0.883(2) 0.5092(15) 0.5389(9) 0.059(3) Uani 0.3 1 d . . P A 2
H5A H 0.964179 0.460706 0.565624 0.071 Uiso 0.3 1 calc R U P A 2
H5B H 0.901646 0.498957 0.482174 0.071 Uiso 0.3 1 calc R U P A 2

loop_
_atom_site_aniso_label
_atom_site_aniso_U_11
_atom_site_aniso_U_22
_atom_site_aniso_U_33
_atom_site_aniso_U_23
_atom_site_aniso_U_13
_atom_site_aniso_U_12
Si1 0.0137(2) 0.0091(2) 0.0115(2) -0.00020(17) -0.00085(17) -0.00127(17)
Si2 0.0121(2) 0.0129(2) 0.0131(2) -0.00010(18) -0.00229(18) -0.00166(18)
O003 0.0374(9) 0.0276(8) 0.0165(7) 0.0029(6) -0.0089(6) -0.0170(7)
O004 0.0217(7) 0.0172(7) 0.0274(8) -0.0075(6) -0.0002(6) -0.0048(6)
O005 0.0273(8) 0.0142(6) 0.0166(7) 0.0009(5) -0.0082(6) -0.0030(6)
O006 0.0185(7) 0.0464(10) 0.0181(7) -0.0058(7) 0.0012(6) -0.0005(7)
O007 0.0204(7) 0.0321(8) 0.0144(7) 0.0027(6) -0.0002(5) -0.0068(6)
O008 0.0435(10) 0.0198(8) 0.0242(8) 0.0073(6) -0.0054(7) -0.0080(7)
N1 0.0158(7) 0.0107(7) 0.0112(7) -0.0003(5) -0.0010(6) -0.0012(6)
N2 0.0124(7) 0.0130(7) 0.0132(7) 0.0006(6) -0.0014(6) -0.0012(6)
C00B 0.0142(8) 0.0127(8) 0.0127(8) -0.0008(6) -0.0007(7) -0.0032(7)
C00C 0.0119(8) 0.0124(8) 0.0112(8) 0.0004(6) -0.0013(6) -0.0005(6)
C2 0.0124(8) 0.0127(8) 0.0100(8) -0.0005(6) -0.0005(6) -0.0018(6)
C1 0.0133(8) 0.0113(8) 0.0074(7) 0.0002(6) 0.0001(6) -0.0002(6)
C00F 0.0164(9) 0.0126(8) 0.0123(8) 0.0020(6) -0.0015(7) 0.0005(7)
C00G 0.0246(10) 0.0143(9) 0.0195(10) 0.0021(7) -0.0069(8) -0.0063(7)
C00H 0.0143(9) 0.0122(8) 0.0157(9) -0.0002(7) -0.0025(7) -0.0025(7)
C00I 0.0184(9) 0.0119(8) 0.0163(9) -0.0011(7) -0.0035(7) -0.0027(7)
C00J 0.0166(9) 0.0165(9) 0.0118(8) -0.0010(7) -0.0029(7) 0.0013(7)
C00K 0.0170(9) 0.0185(9) 0.0217(10) 0.0004(8) -0.0032(7) -0.0002(7)
C00L 0.0246(11) 0.0173(10) 0.0301(11) 0.0008(8) -0.0059(9) -0.0025(8)
C00M 0.0185(9) 0.0161(9) 0.0176(9) -0.0013(7) -0.0013(7) 0.0002(7)
C00N 0.0189(10) 0.0217(10) 0.0190(10) 0.0030(8) 0.0000(7) -0.0037(8)
C00O 0.0262(11) 0.0187(10) 0.0259(11) -0.0046(8) -0.0076(9) 0.0055(8)
C00P 0.0192(9) 0.0177(9) 0.0121(8) 0.0008(7) -0.0013(7) -0.0063(7)
C00Q 0.0144(9) 0.0197(9) 0.0203(10) 0.0028(7) -0.0062(7) -0.0025(7)
C00R 0.0222(9) 0.0117(8) 0.0162(9) -0.0009(7) -0.0043(7) -0.0034(7)
C00S 0.0118(8) 0.0155(8) 0.0131(8) 0.0008(7) -0.0006(6) -0.0021(7)
C00T 0.0182(10) 0.0247(10) 0.0248(10) -0.0050(8) -0.0063(8) -0.0038(8)
C00U 0.0207(10) 0.0231(10) 0.0280(11) -0.0049(8) -0.0025(8) -0.0042(8)
C00V 0.0143(9) 0.0153(9) 0.0185(9) 0.0023(7) 0.0017(7) -0.0001(7)
C00W 0.0172(9) 0.0175(9) 0.0172(9) 0.0006(7) -0.0047(7) -0.0055(7)
C00X 0.0353(13) 0.0228(10) 0.0179(10) 0.0035(8) -0.0047(9) 0.0032(9)
C00Y 0.0369(13) 0.0229(11) 0.0201(10) 0.0001(8) -0.0059(9) -0.0115(9)
C00Z 0.0177(10) 0.0209(10) 0.0168(9) 0.0000(7) -0.0014(7) 0.0005(7)
C010 0.0177(10) 0.0334(12) 0.0247(11) 0.0034(9) -0.0042(8) -0.0107(8)
C011 0.0174(9) 0.0127(8) 0.0189(9) 0.0016(7) -0.0029(7) -0.0002(7)
C012 0.0209(10) 0.0163(9) 0.0222(10) 0.0016(7) -0.0053(8) -0.0027(8)
C013 0.0115(8) 0.0160(9) 0.0157(9) 0.0000(7) -0.0021(7) -0.0026(7)
C014 0.0216(10) 0.0159(9) 0.0227(10) 0.0014(7) -0.0009(8) -0.0067(7)
C015 0.0418(13) 0.0201(10) 0.0180(10) -0.0011(8) -0.0127(9) -0.0055(9)
C016 0.0201(10) 0.0122(8) 0.0211(10) -0.0019(7) -0.0010(8) 0.0026(7)
C017 0.0150(9) 0.0263(10) 0.0204(10) 0.0034(8) -0.0007(7) -0.0048(8)
C018 0.0130(9) 0.0187(9) 0.0205(9) 0.0001(7) -0.0002(7) -0.0044(7)
C019 0.0260(11) 0.0205(10) 0.0264(11) 0.0007(8) -0.0077(9) -0.0015(8)
C01A 0.0182(10) 0.0255(11) 0.0251(11) 0.0066(8) 0.0018(8) 0.0058(8)
C01B 0.0267(11) 0.0202(10) 0.0309(12) -0.0095(9) 0.0026(9) -0.0054(8)
C01C 0.0119(8) 0.0164(9) 0.0199(9) -0.0016(7) 0.0010(7) 0.0029(7)
C01D 0.0224(11) 0.0335(12) 0.0176(10) 0.0042(9) 0.0006(8) 0.0000(9)
C01E 0.0251(11) 0.0293(11) 0.0272(11) 0.0025(9) 0.0025(9) -0.0117(9)
C01F 0.0210(11) 0.0377(13) 0.0220(11) 0.0008(9) -0.0011(8) 0.0003(9)
C01G 0.0181(10) 0.0252(10) 0.0208(10) -0.0040(8) 0.0002(8) 0.0061(8)
C01H 0.0162(10) 0.0282(11) 0.0325(12) 0.0077(9) -0.0068(8) -0.0034(8)
C01I 0.0213(10) 0.0119(8) 0.0242(10) -0.0016(7) -0.0092(8) -0.0014(7)
C01J 0.0166(10) 0.0461(14) 0.0213(11) -0.0057(10) -0.0066(8) -0.0040(9)
C01K 0.0544(16) 0.0211(10) 0.0134(10) 0.0006(8) -0.0022(10) -0.0040(10)
C01L 0.0414(13) 0.0179(9) 0.0199(10) 0.0005(8) -0.0005(9) -0.0105(9)
C01M 0.0369(12) 0.0183(10) 0.0186(10) -0.0050(8) -0.0052(9) -0.0052(9)
C01N 0.0193(11) 0.0568(17) 0.0292(13) -0.0135(12) -0.0010(9) -0.0008(11)
C01O 0.0181(10) 0.0451(14) 0.0236(11) -0.0095(10) 0.0021(8) -0.0069(10)
C01P 0.0309(12) 0.0200(10) 0.0355(13) -0.0022(9) -0.0066(10) -0.0123(9)
C01Q 0.0328(13) 0.0550(16) 0.0161(10) 0.0081(10) -0.0007(9) -0.0110(12)
C01R 0.0334(14) 0.0545(17) 0.0255(12) 0.0061(12) 0.0089(10) -0.0008(12)
C01S 0.0287(12) 0.0521(16) 0.0253(12) -0.0100(11) 0.0084(10) -0.0033(11)
C01T 0.0253(11) 0.0187(10) 0.0219(10) -0.0005(8) 0.0025(8) 0.0051(8)
C01U 0.0363(13) 0.0214(10) 0.0244(11) -0.0058(8) -0.0078(10) -0.0038(9)
C01V 0.0351(13) 0.0222(11) 0.0434(15) -0.0026(10) -0.0002(11) -0.0110(10)
C01W 0.0248(11) 0.0350(12) 0.0232(11) 0.0077(9) 0.0002(9) -0.0134(9)
C01X 0.0253(11) 0.0316(12) 0.0215(10) 0.0032(9) -0.0092(8) -0.0099(9)
C01Y 0.0347(13) 0.0324(13) 0.0348(13) 0.0083(10) 0.0087(10) -0.0161(10)
C01Z 0.0243(13) 0.087(2) 0.0281(13) -0.0030(14) 0.0051(10) -0.0175(14)
C020 0.0339(13) 0.0159(10) 0.0430(14) -0.0046(9) -0.0026(11) -0.0045(9)
C021 0.0604(18) 0.0418(15) 0.0115(10) -0.0014(9) -0.0036(10) -0.0163(13)
C022 0.0388(14) 0.0360(13) 0.0303(13) 0.0038(10) -0.0169(11) -0.0062(11)
C023 0.0304(12) 0.0329(12) 0.0258(12) 0.0136(10) 0.0074(9) 0.0008(10)
C024 0.0433(14) 0.0370(13) 0.0162(10) 0.0089(9) -0.0079(10) -0.0068(11)
C025 0.047(2) 0.021(2) 0.0182(16) 0.0095(15) -0.0072(16) -0.0218(16)
C026 0.0318(13) 0.0498(16) 0.0214(12) -0.0064(11) 0.0009(10) 0.0012(11)
C027 0.090(2) 0.0262(12) 0.0152(11) -0.0071(9) 0.0001(13) -0.0050(14)
C028 0.0373(14) 0.0619(19) 0.0254(12) 0.0044(12) -0.0088(11) -0.0259(13)
C029 0.064(3) 0.024(2) 0.026(2) 0.0074(15) -0.012(2) -0.026(2)
C02A 0.054(2) 0.0184(16) 0.0260(17) 0.0026(13) -0.0009(17) 0.0026(16)
C02B 0.0287(17) 0.0176(16) 0.0245(16) 0.0010(13) -0.0083(13) -0.0023(12)
C02C 0.077(2) 0.0550(18) 0.0240(13) 0.0108(12) -0.0156(13) -0.0395(17)
Li2 0.0194(17) 0.0199(16) 0.0154(16) 0.0007(13) -0.0005(13) -0.0041(13)
Li1 0.0200(17) 0.0162(15) 0.0173(16) -0.0005(13) 0.0001(13) -0.0024(13)
C0AA 0.129(8) 0.031(3) 0.023(3) -0.001(2) -0.001(4) -0.029(4)
C3 0.129(8) 0.031(3) 0.023(3) -0.001(2) -0.001(4) -0.029(4)
C4 0.129(8) 0.031(3) 0.023(3) -0.001(2) -0.001(4) -0.029(4)
C5 0.129(8) 0.031(3) 0.023(3) -0.001(2) -0.001(4) -0.029(4)

loop_
_atom_type_symbol
_atom_type_description
_atom_type_scat_dispersion_real
_atom_type_scat_dispersion_imag
_atom_type_scat_source
C C 0.0033 0.0016 'International Tables Vol C Tables 4.2.6.8 and 6.1.1.4'
H H 0.0000 0.0000 'International Tables Vol C Tables 4.2.6.8 and 6.1.1.4'
Li Li -0.0003 0.0001 'International Tables Vol C Tables 4.2.6.8 and 6.1.1.4'
N N 0.0061 0.0033 'International Tables Vol C Tables 4.2.6.8 and 6.1.1.4'
O O 0.0106 0.0060 'International Tables Vol C Tables 4.2.6.8 and 6.1.1.4'
Si Si 0.0817 0.0704 'International Tables Vol C Tables 4.2.6.8 and 6.1.1.4'

loop_
_geom_angle_atom_site_label_1
_geom_angle_atom_site_label_2
_geom_angle_atom_site_label_3
_geom_angle
_geom_angle_site_symmetry_1
_geom_angle_site_symmetry_3
_geom_angle_publ_flag
N1 Si1 C00F 110.07(8) . . ?
N1 Si1 C00P 115.87(8) . . ?
N1 Si1 C014 115.87(9) . . ?
C00P Si1 C00F 106.01(9) . . ?
C014 Si1 C00F 104.46(9) . . ?
C014 Si1 C00P 103.49(9) . . ?
N2 Si2 C00J 114.50(9) . . ?
N2 Si2 C00T 113.16(9) . . ?
N2 Si2 C00V 113.00(8) . . ?
C00T Si2 C00J 103.01(9) . . ?
C00T Si2 C00V 106.99(10) . . ?
C00V Si2 C00J 105.29(9) . . ?
C00Y O003 C02C 102.87(18) . . ?
C00Y O003 Li2 129.77(16) . . ?
C02C O003 Li2 126.60(18) . . ?
C00U O004 Li1 125.60(16) . . ?
C01B O004 C00U 107.54(16) . . ?
C01B O004 Li1 126.35(17) . . ?
C00G O005 Li1 126.33(16) . . ?
C015 O005 C00G 104.26(15) . . ?
C015 O005 Li1 127.88(16) . . ?
C01O O006 C026 109.01(18) . . ?
C01O O006 Li2 130.14(17) . . ?
C026 O006 Li2 120.81(18) . . ?
C01F O007 Li1 127.71(17) . . ?
C01Q O007 C01F 109.09(17) . . ?
C01Q O007 Li1 123.11(17) . . ?
C025 O008 C02B 109.1(2) . . ?
C025 O008 Li2 130.1(2) . . ?
C02B O008 Li2 120.4(2) . . ?
C4 O008 Li2 142.8(7) . . ?
C4 O008 C5 102.8(9) . . ?
C5 O008 Li2 112.5(6) . . ?
Si1 N1 Li1 123.11(13) . . ?
C1 N1 Si1 129.92(13) . . ?
C1 N1 Li1 106.45(15) . . ?
Si2 N2 Li2 120.48(13) . . ?
C2 N2 Si2 125.86(13) . . ?
C2 N2 Li2 110.84(16) . . ?
C2 C00B C00R 119.27(16) . . ?
C00W C00B C2 120.64(17) . . ?
C00W C00B C00R 120.06(17) . . ?
C1 C00C C013 120.51(16) . . ?
C00I C00C C1 120.60(16) . . ?
C00I C00C C013 118.88(17) . . ?
N2 C2 C00B 121.51(16) . . ?
N2 C2 C00H 121.56(16) . . ?
C00H C2 C00B 116.86(16) . . ?
N1 C1 C00C 121.01(16) . . ?
N1 C1 C00S 121.77(17) . . ?
N1 C1 Li1 44.52(11) . . ?
C00C C1 Li1 112.20(14) . . ?
C00S C1 C00C 117.12(16) . . ?
C00S C1 Li1 109.06(14) . . ?
C00M C00F Si1 122.41(15) . . ?
C00M C00F C012 116.75(18) . . ?
C012 C00F Si1 120.79(15) . . ?
O005 C00G H00F 110.5 . . ?
O005 C00G H00G 110.5 . . ?
O005 C00G C019 105.95(17) . . ?
H00F C00G H00G 108.7 . . ?
C019 C00G H00F 110.5 . . ?
C019 C00G H00G 110.5 . . ?
C2 C00H C01I 121.27(16) . . ?
C011 C00H C2 120.49(17) . . ?
C011 C00H C01I 118.19(17) . . ?
C00C C00I H00I 119.2 . . ?
C016 C00I C00C 121.60(18) . . ?
C016 C00I H00I 119.2 . . ?
C00K C00J Si2 123.24(15) . . ?
C00K C00J C00Z 116.70(18) . . ?
C00Z C00J Si2 120.02(15) . . ?
C00J C00K H00K 119.2 . . ?
C00J C00K C00L 121.6(2) . . ?
C00L C00K H00K 119.2 . . ?
C00K C00L H00L 119.9 . . ?
C00O C00L C00K 120.2(2) . . ?
C00O C00L H00L 119.9 . . ?
C00F C00M H00M 119.0 . . ?
C01T C00M C00F 122.0(2) . . ?
C01T C00M H00M 119.0 . . ?
C00V C00N H00N 119.1 . . ?
C01D C00N H00N 119.1 . . ?
C01D C00N C00V 121.7(2) . . ?
C00L C00O H00O 120.1 . . ?
C00L C00O C01G 119.9(2) . . ?
C01G C00O H00O 120.1 . . ?
C00X C00P Si1 118.97(16) . . ?
C01K C00P Si1 124.37(15) . . ?
C01K C00P C00X 116.47(19) . . ?
C00W C00Q H00Q 120.7 . . ?
C011 C00Q H00Q 120.7 . . ?
C011 C00Q C00W 118.55(18) . . ?
C00B C00R H00R 107.4 . . ?
C00B C00R C01L 109.94(16) . . ?
C00B C00R C01M 113.89(16) . . ?
C01L C00R H00R 107.4 . . ?
C01M C00R H00R 107.4 . . ?
C01M C00R C01L 110.47(18) . . ?
C1 C00S C018 119.94(16) . . ?
C01C C00S C1 120.54(17) . . ?
C01C C00S C018 119.46(17) . . ?
Si2 C00T H00A 109.5 . . ?
Si2 C00T H00B 109.5 . . ?
Si2 C00T H00C 109.5 . . ?
H00A C00T H00B 109.5 . . ?
H00A C00T H00C 109.5 . . ?
H00B C00T H00C 109.5 . . ?
O004 C00U H00H 110.4 . . ?
O004 C00U H00J 110.4 . . ?
O004 C00U C01V 106.85(18) . . ?
H00H C00U H00J 108.6 . . ?
C01V C00U H00H 110.4 . . ?
C01V C00U H00J 110.4 . . ?
C00N C00V Si2 119.82(15) . . ?
C00N C00V C01E 117.2(2) . . ?
C01E C00V Si2 123.00(17) . . ?
C00B C00W H00W 119.3 . . ?
C00Q C00W C00B 121.46(18) . . ?
C00Q C00W H00W 119.3 . . ?
C00P C00X H00X 118.8 . . ?
C024 C00X C00P 122.3(2) . . ?
C024 C00X H00X 118.8 . . ?
O003 C00Y H00D 110.5 . . ?
O003 C00Y H00E 110.5 . . ?
O003 C00Y C028 106.3(2) . . ?
H00D C00Y H00E 108.7 . . ?
C028 C00Y H00D 110.5 . . ?
C028 C00Y H00E 110.5 . . ?
C00J C00Z H00Z 119.1 . . ?
C01G C00Z C00J 121.9(2) . . ?
C01G C00Z H00Z 119.1 . . ?
H01W C010 H01X 109.5 . . ?
H01W C010 H01Z 109.5 . . ?
H01X C010 H01Z 109.5 . . ?
C018 C010 H01W 109.5 . . ?
C018 C010 H01X 109.5 . . ?
C018 C010 H01Z 109.5 . . ?
C00H C011 H011 119.0 . . ?
C00Q C011 C00H 121.93(18) . . ?
C00Q C011 H011 119.0 . . ?
C00F C012 H012 119.2 . . ?
C01H C012 C00F 121.7(2) . . ?
C01H C012 H012 119.2 . . ?
C00C C013 H013 107.7 . . ?
C00C C013 C017 110.23(15) . . ?
C00C C013 C01J 111.99(16) . . ?
C017 C013 H013 107.7 . . ?
C01J C013 H013 107.7 . . ?
C01J C013 C017 111.38(17) . . ?
Si1 C014 H01 109.5 . . ?
Si1 C014 H 109.5 . . ?
Si1 C014 HA 109.5 . . ?
H01 C014 H 109.5 . . ?
H01 C014 HA 109.5 . . ?
H C014 HA 109.5 . . ?
O005 C015 H1 110.7 . . ?
O005 C015 HB 110.7 . . ?
O005 C015 C01X 105.28(17) . . ?
H1 C015 HB 108.8 . . ?
C01X C015 H1 110.7 . . ?
C01X C015 HB 110.7 . . ?
C00I C016 H016 120.7 . . ?
C01C C016 C00I 118.57(17) . . ?
C01C C016 H016 120.7 . . ?
C013 C017 H2 109.5 . . ?
C013 C017 HC 109.5 . . ?
C013 C017 HD 109.5 . . ?
H2 C017 HC 109.5 . . ?
H2 C017 HD 109.5 . . ?
HC C017 HD 109.5 . . ?
C00S C018 C010 113.04(17) . . ?
C00S C018 H018 107.4 . . ?
C00S C018 C01W 110.30(17) . . ?
C010 C018 H018 107.4 . . ?
C01W C018 C010 111.00(18) . . ?
C01W C018 H018 107.4 . . ?
C00G C019 H3 110.9 . . ?
C00G C019 HE 110.9 . . ?
C00G C019 C01X 104.17(18) . . ?
H3 C019 HE 108.9 . . ?
C01X C019 H3 110.9 . . ?
C01X C019 HE 110.9 . . ?
C01H C01A H4 120.2 . . ?
C01T C01A H4 120.2 . . ?
C01T C01A C01H 119.6(2) . . ?
O004 C01B H5 110.8 . . ?
O004 C01B HF 110.8 . . ?
O004 C01B C020 104.53(19) . . ?
H5 C01B HF 108.9 . . ?
C020 C01B H5 110.8 . . ?
C020 C01B HF 110.8 . . ?
C00S C01C H6 119.2 . . ?
C016 C01C C00S 121.53(18) . . ?
C016 C01C H6 119.2 . . ?
C00N C01D H01D 120.1 . . ?
C023 C01D C00N 119.7(2) . . ?
C023 C01D H01D 120.1 . . ?
C00V C01E H01E 119.7 . . ?
C01Y C01E C00V 120.7(2) . . ?
C01Y C01E H01E 119.7 . . ?
O007 C01F H7 110.8 . . ?
O007 C01F HG 110.8 . . ?
O007 C01F C01Z 104.6(2) . . ?
H7 C01F HG 108.9 . . ?
C01Z C01F H7 110.8 . . ?
C01Z C01F HG 110.8 . . ?
C00O C01G C00Z 119.7(2) . . ?
C00O C01G H01G 120.1 . . ?
C00Z C01G H01G 120.1 . . ?
C012 C01H H8 120.0 . . ?
C01A C01H C012 120.1(2) . . ?
C01A C01H H8 120.0 . . ?
C00H C01I H01I 107.7 . . ?
C00H C01I C01P 111.96(18) . . ?
C00H C01I C01U 111.01(18) . . ?
C01P C01I H01I 107.7 . . ?
C01U C01I H01I 107.7 . . ?
C01U C01I C01P 110.62(18) . . ?
C013 C01J H9 109.5 . . ?
C013 C01J HH 109.5 . . ?
C013 C01J HI 109.5 . . ?
H9 C01J HH 109.5 . . ?
H9 C01J HI 109.5 . . ?
HH C01J HI 109.5 . . ?
C00P C01K H10 119.3 . . ?
C00P C01K C027 121.4(2) . . ?
C027 C01K H10 119.3 . . ?
C00R C01L H01A 109.5 . . ?
C00R C01L H01B 109.5 . . ?
C00R C01L H01C 109.5 . . ?
H01A C01L H01B 109.5 . . ?
H01A C01L H01C 109.5 . . ?
H01B C01L H01C 109.5 . . ?
C00R C01M H01F 109.5 . . ?
C00R C01M H01H 109.5 . . ?
C00R C01M H01J 109.5 . . ?
H01F C01M H01H 109.5 . . ?
H01F C01M H01J 109.5 . . ?
H01H C01M H01J 109.5 . . ?
H01K C01N H01L 109.3 . . ?
C01O C01N H01K 111.5 . . ?
C01O C01N H01L 111.5 . . ?
C01O C01N C01S 101.5(2) . . ?
C01S C01N H01K 111.5 . . ?
C01S C01N H01L 111.5 . . ?
O006 C01O C01N 104.80(19) . . ?
O006 C01O H01M 110.8 . . ?
O006 C01O H01N 110.8 . . ?
C01N C01O H01M 110.8 . . ?
C01N C01O H01N 110.8 . . ?
H01M C01O H01N 108.9 . . ?
C01I C01P H01O 109.5 . . ?
C01I C01P H01P 109.5 . . ?
C01I C01P H01Q 109.5 . . ?
H01O C01P H01P 109.5 . . ?
H01O C01P H01Q 109.5 . . ?
H01P C01P H01Q 109.5 . . ?
O007 C01Q H11 110.1 . . ?
O007 C01Q HJ 110.1 . . ?
O007 C01Q C01R 108.0(2) . . ?
H11 C01Q HJ 108.4 . . ?
C01R C01Q H11 110.1 . . ?
C01R C01Q HJ 110.1 . . ?
C01Q C01R H12 111.1 . . ?
C01Q C01R HK 111.1 . . ?
C01Q C01R C01Z 103.5(2) . . ?
H12 C01R HK 109.0 . . ?
C01Z C01R H12 111.1 . . ?
C01Z C01R HK 111.1 . . ?
C01N C01S H01R 111.2 . . ?
C01N C01S H01S 111.2 . . ?
H01R C01S H01S 109.1 . . ?
C026 C01S C01N 102.7(2) . . ?
C026 C01S H01R 111.2 . . ?
C026 C01S H01S 111.2 . . ?
C00M C01T H13 120.1 . . ?
C01A C01T C00M 119.9(2) . . ?
C01A C01T H13 120.1 . . ?
C01I C01U H01T 109.5 . . ?
C01I C01U H01U 109.5 . . ?
C01I C01U H01V 109.5 . . ?
H01T C01U H01U 109.5 . . ?
H01T C01U H01V 109.5 . . ?
H01U C01U H01V 109.5 . . ?
C00U C01V H14 110.7 . . ?
C00U C01V HL 110.7 . . ?
H14 C01V HL 108.8 . . ?
C020 C01V C00U 105.06(19) . . ?
C020 C01V H14 110.7 . . ?
C020 C01V HL 110.7 . . ?
C018 C01W H15 109.5 . . ?
C018 C01W HM 109.5 . . ?
C018 C01W HN 109.5 . . ?
H15 C01W HM 109.5 . . ?
H15 C01W HN 109.5 . . ?
HM C01W HN 109.5 . . ?
C015 C01X C019 103.52(18) . . ?
C015 C01X H16 111.1 . . ?
C015 C01X HO 111.1 . . ?
C019 C01X H16 111.1 . . ?
C019 C01X HO 111.1 . . ?
H16 C01X HO 109.0 . . ?
C01E C01Y H01Y 119.6 . . ?
C023 C01Y C01E 120.8(2) . . ?
C023 C01Y H01Y 119.6 . . ?
C01F C01Z H17 110.9 . . ?
C01F C01Z HP 110.9 . . ?
C01R C01Z C01F 104.2(2) . . ?
C01R C01Z H17 110.9 . . ?
C01R C01Z HP 110.9 . . ?
H17 C01Z HP 108.9 . . ?
C01B C020 H02Q 111.0 . . ?
C01B C020 H02R 111.0 . . ?
C01V C020 C01B 103.98(19) . . ?
C01V C020 H02Q 111.0 . . ?
C01V C020 H02R 111.0 . . ?
H02Q C020 H02R 109.0 . . ?
C024 C021 H021 120.3 . . ?
C024 C021 C027 119.4(2) . . ?
C027 C021 H021 120.3 . . ?
H02A C022 H02B 108.9 . . ?
C028 C022 H02A 110.9 . . ?
C028 C022 H02B 110.9 . . ?
C02C C022 H02A 110.9 . . ?
C02C C022 H02B 110.9 . . ?
C02C C022 C028 104.2(2) . . ?
C01D C023 H023 120.0 . . ?
C01Y C023 C01D 119.9(2) . . ?
C01Y C023 H023 120.0 . . ?
C00X C024 H024 120.1 . . ?
C021 C024 C00X 119.9(2) . . ?
C021 C024 H024 120.1 . . ?
O008 C025 H02C 111.1 . . ?
O008 C025 H02D 111.1 . . ?
O008 C025 C029 103.3(4) . . ?
H02C C025 H02D 109.1 . . ?
C029 C025 H02C 111.1 . . ?
C029 C025 H02D 111.1 . . ?
O006 C026 C01S 106.7(2) . . ?
O006 C026 H02E 110.4 . . ?
O006 C026 H02F 110.4 . . ?
C01S C026 H02E 110.4 . . ?
C01S C026 H02F 110.4 . . ?
H02E C026 H02F 108.6 . . ?
C01K C027 H027 119.7 . . ?
C021 C027 C01K 120.6(2) . . ?
C021 C027 H027 119.7 . . ?
C00Y C028 C022 103.8(2) . . ?
C00Y C028 H02G 111.0 . . ?
C00Y C028 H02H 111.0 . . ?
C022 C028 H02G 111.0 . . ?
C022 C028 H02H 111.0 . . ?
H02G C028 H02H 109.0 . . ?
C025 C029 H02I 111.5 . . ?
C025 C029 H02J 111.5 . . ?
C025 C029 C02A 101.5(3) . . ?
H02I C029 H02J 109.3 . . ?
C02A C029 H02I 111.5 . . ?
C02A C029 H02J 111.5 . . ?
C029 C02A H02K 110.9 . . ?
C029 C02A H02L 110.9 . . ?
H02K C02A H02L 108.9 . . ?
C02B C02A C029 104.2(3) . . ?
C02B C02A H02K 110.9 . . ?
C02B C02A H02L 110.9 . . ?
O008 C02B C02A 104.5(3) . . ?
O008 C02B H02M 110.8 . . ?
O008 C02B H02N 110.8 . . ?
C02A C02B H02M 110.8 . . ?
C02A C02B H02N 110.8 . . ?
H02M C02B H02N 108.9 . . ?
O003 C02C C022 105.9(2) . . ?
O003 C02C H02O 110.6 . . ?
O003 C02C H02P 110.6 . . ?
C022 C02C H02O 110.6 . . ?
C022 C02C H02P 110.6 . . ?
H02O C02C H02P 108.7 . . ?
O006 Li2 O003 97.26(16) . . ?
O006 Li2 N2 117.09(18) . . ?
O008 Li2 O003 92.52(16) . . ?
O008 Li2 O006 101.95(17) . . ?
O008 Li2 N2 117.35(18) . . ?
N2 Li2 O003 125.57(19) . . ?
O004 Li1 O005 100.08(17) . . ?
O004 Li1 N1 114.44(18) . . ?
O004 Li1 C1 131.73(17) . . ?
O005 Li1 C1 89.50(13) . . ?
O007 Li1 O004 102.29(17) . . ?
O007 Li1 O005 98.84(16) . . ?
O007 Li1 N1 120.44(19) . . ?
O007 Li1 C1 122.95(17) . . ?
N1 Li1 O005 117.51(18) . . ?
N1 Li1 C1 29.03(7) . . ?
H0AA C0AA H0AB 109.3 . . ?
C3 C0AA H0AA 111.5 . . ?
C3 C0AA H0AB 111.5 . . ?
C3 C0AA C5 101.5(13) . . ?
C5 C0AA H0AA 111.5 . . ?
C5 C0AA H0AB 111.5 . . ?
C0AA C3 H3A 110.2 . . ?
C0AA C3 H3B 110.2 . . ?
H3A C3 H3B 108.5 . . ?
C4 C3 C0AA 107.5(14) . . ?
C4 C3 H3A 110.2 . . ?
C4 C3 H3B 110.2 . . ?
O008 C4 C3 112.4(15) . . ?
O008 C4 H4A 109.1 . . ?
O008 C4 H4B 109.1 . . ?
C3 C4 H4A 109.1 . . ?
C3 C4 H4B 109.1 . . ?
H4A C4 H4B 107.9 . . ?
O008 C5 H5A 111.1 . . ?
O008 C5 H5B 111.1 . . ?
C0AA C5 O008 103.5(13) . . ?
C0AA C5 H5A 111.1 . . ?
C0AA C5 H5B 111.1 . . ?
H5A C5 H5B 109.0 . . ?

loop_
_geom_bond_atom_site_label_1
_geom_bond_atom_site_label_2
_geom_bond_distance
_geom_bond_site_symmetry_2
_geom_bond_publ_flag
Si1 N1 1.6665(16) . ?
Si1 C00F 1.900(2) . ?
Si1 C00P 1.895(2) . ?
Si1 C014 1.891(2) . ?
Si2 N2 1.6744(17) . ?
Si2 C00J 1.900(2) . ?
Si2 C00T 1.886(2) . ?
Si2 C00V 1.888(2) . ?
O003 C00Y 1.424(3) . ?
O003 C02C 1.448(3) . ?
O003 Li2 2.071(4) . ?
O004 C00U 1.439(3) . ?
O004 C01B 1.434(3) . ?
O004 Li1 1.997(4) . ?
O005 C00G 1.440(2) . ?
O005 C015 1.439(3) . ?
O005 Li1 2.028(4) . ?
O006 C01O 1.446(3) . ?
O006 C026 1.449(3) . ?
O006 Li2 1.994(4) . ?
O007 C01F 1.441(3) . ?
O007 C01Q 1.440(3) . ?
O007 Li1 1.985(4) . ?
O008 C025 1.406(5) . ?
O008 C02B 1.496(4) . ?
O008 Li2 1.988(4) . ?
O008 C4 1.361(15) . ?
O008 C5 1.61(2) . ?
N1 C1 1.389(2) . ?
N1 Li1 2.007(4) . ?
N2 C2 1.397(2) . ?
N2 Li2 2.034(4) . ?
C00B C2 1.430(3) . ?
C00B C00R 1.517(3) . ?
C00B C00W 1.397(3) . ?
C00C C1 1.425(3) . ?
C00C C00I 1.393(3) . ?
C00C C013 1.515(3) . ?
C2 C00H 1.422(3) . ?
C1 C00S 1.425(3) . ?
C1 Li1 2.745(4) . ?
C00F C00M 1.402(3) . ?
C00F C012 1.404(3) . ?
C00G H00F 0.9900 . ?
C00G H00G 0.9900 . ?
C00G C019 1.523(3) . ?
C00H C011 1.397(3) . ?
C00H C01I 1.518(3) . ?
C00I H00I 0.9500 . ?
C00I C016 1.392(3) . ?
C00J C00K 1.397(3) . ?
C00J C00Z 1.409(3) . ?
C00K H00K 0.9500 . ?
C00K C00L 1.399(3) . ?
C00L H00L 0.9500 . ?
C00L C00O 1.381(3) . ?
C00M H00M 0.9500 . ?
C00M C01T 1.394(3) . ?
C00N H00N 0.9500 . ?
C00N C00V 1.402(3) . ?
C00N C01D 1.390(3) . ?
C00O H00O 0.9500 . ?
C00O C01G 1.385(3) . ?
C00P C00X 1.399(3) . ?
C00P C01K 1.390(3) . ?
C00Q H00Q 0.9500 . ?
C00Q C00W 1.389(3) . ?
C00Q C011 1.383(3) . ?
C00R H00R 1.0000 . ?
C00R C01L 1.532(3) . ?
C00R C01M 1.526(3) . ?
C00S C018 1.516(3) . ?
C00S C01C 1.397(3) . ?
C00T H00A 0.9800 . ?
C00T H00B 0.9800 . ?
C00T H00C 0.9800 . ?
C00U H00H 0.9900 . ?
C00U H00J 0.9900 . ?
C00U C01V 1.524(3) . ?
C00V C01E 1.408(3) . ?
C00W H00W 0.9500 . ?
C00X H00X 0.9500 . ?
C00X C024 1.391(3) . ?
C00Y H00D 0.9900 . ?
C00Y H00E 0.9900 . ?
C00Y C028 1.513(3) . ?
C00Z H00Z 0.9500 . ?
C00Z C01G 1.395(3) . ?
C010 H01W 0.9800 . ?
C010 H01X 0.9800 . ?
C010 H01Z 0.9800 . ?
C010 C018 1.529(3) . ?
C011 H011 0.9500 . ?
C012 H012 0.9500 . ?
C012 C01H 1.397(3) . ?
C013 H013 1.0000 . ?
C013 C017 1.532(3) . ?
C013 C01J 1.528(3) . ?
C014 H01 0.9800 . ?
C014 H 0.9800 . ?
C014 HA 0.9800 . ?
C015 H1 0.9900 . ?
C015 HB 0.9900 . ?
C015 C01X 1.526(3) . ?
C016 H016 0.9500 . ?
C016 C01C 1.388(3) . ?
C017 H2 0.9800 . ?
C017 HC 0.9800 . ?
C017 HD 0.9800 . ?
C018 H018 1.0000 . ?
C018 C01W 1.527(3) . ?
C019 H3 0.9900 . ?
C019 HE 0.9900 . ?
C019 C01X 1.541(3) . ?
C01A H4 0.9500 . ?
C01A C01H 1.390(4) . ?
C01A C01T 1.389(4) . ?
C01B H5 0.9900 . ?
C01B HF 0.9900 . ?
C01B C020 1.522(3) . ?
C01C H6 0.9500 . ?
C01D H01D 0.9500 . ?
C01D C023 1.385(4) . ?
C01E H01E 0.9500 . ?
C01E C01Y 1.394(3) . ?
C01F H7 0.9900 . ?
C01F HG 0.9900 . ?
C01F C01Z 1.509(4) . ?
C01G H01G 0.9500 . ?
C01H H8 0.9500 . ?
C01I H01I 1.0000 . ?
C01I C01P 1.536(3) . ?
C01I C01U 1.525(3) . ?
C01J H9 0.9800 . ?
C01J HH 0.9800 . ?
C01J HI 0.9800 . ?
C01K H10 0.9500 . ?
C01K C027 1.398(3) . ?
C01L H01A 0.9800 . ?
C01L H01B 0.9800 . ?
C01L H01C 0.9800 . ?
C01M H01F 0.9800 . ?
C01M H01H 0.9800 . ?
C01M H01J 0.9800 . ?
C01N H01K 0.9900 . ?
C01N H01L 0.9900 . ?
C01N C01O 1.514(3) . ?
C01N C01S 1.531(4) . ?
C01O H01M 0.9900 . ?
C01O H01N 0.9900 . ?
C01P H01O 0.9800 . ?
C01P H01P 0.9800 . ?
C01P H01Q 0.9800 . ?
C01Q H11 0.9900 . ?
C01Q HJ 0.9900 . ?
C01Q C01R 1.498(4) . ?
C01R H12 0.9900 . ?
C01R HK 0.9900 . ?
C01R C01Z 1.499(4) . ?
C01S H01R 0.9900 . ?
C01S H01S 0.9900 . ?
C01S C026 1.517(4) . ?
C01T H13 0.9500 . ?
C01U H01T 0.9800 . ?
C01U H01U 0.9800 . ?
C01U H01V 0.9800 . ?
C01V H14 0.9900 . ?
C01V HL 0.9900 . ?
C01V C020 1.514(4) . ?
C01W H15 0.9800 . ?
C01W HM 0.9800 . ?
C01W HN 0.9800 . ?
C01X H16 0.9900 . ?
C01X HO 0.9900 . ?
C01Y H01Y 0.9500 . ?
C01Y C023 1.373(4) . ?
C01Z H17 0.9900 . ?
C01Z HP 0.9900 . ?
C020 H02Q 0.9900 . ?
C020 H02R 0.9900 . ?
C021 H021 0.9500 . ?
C021 C024 1.374(4) . ?
C021 C027 1.378(4) . ?
C022 H02A 0.9900 . ?
C022 H02B 0.9900 . ?
C022 C028 1.517(4) . ?
C022 C02C 1.494(4) . ?
C023 H023 0.9500 . ?
C024 H024 0.9500 . ?
C025 H02C 0.9900 . ?
C025 H02D 0.9900 . ?
C025 C029 1.528(7) . ?
C026 H02E 0.9900 . ?
C026 H02F 0.9900 . ?
C027 H027 0.9500 . ?
C028 H02G 0.9900 . ?
C028 H02H 0.9900 . ?
C029 H02I 0.9900 . ?
C029 H02J 0.9900 . ?
C029 C02A 1.541(7) . ?
C02A H02K 0.9900 . ?
C02A H02L 0.9900 . ?
C02A C02B 1.531(5) . ?
C02B H02M 0.9900 . ?
C02B H02N 0.9900 . ?
C02C H02O 0.9900 . ?
C02C H02P 0.9900 . ?
C0AA H0AA 0.9900 . ?
C0AA H0AB 0.9900 . ?
C0AA C3 1.53(3) . ?
C0AA C5 1.549(18) . ?
C3 H3A 0.9900 . ?
C3 H3B 0.9900 . ?
C3 C4 1.49(2) . ?
C4 H4A 0.9900 . ?
C4 H4B 0.9900 . ?
C5 H5A 0.9900 . ?
C5 H5B 0.9900 . ?

loop_
_geom_torsion_atom_site_label_1
_geom_torsion_atom_site_label_2
_geom_torsion_atom_site_label_3
_geom_torsion_atom_site_label_4
_geom_torsion
_geom_torsion_site_symmetry_1
_geom_torsion_site_symmetry_2
_geom_torsion_site_symmetry_3
_geom_torsion_site_symmetry_4
_geom_torsion_publ_flag
Si1 N1 C1 C00C 97.2(2) . . . . ?
Si1 N1 C1 C00S -86.5(2) . . . . ?
Si1 N1 C1 Li1 -171.8(2) . . . . ?
Si1 C00F C00M C01T 176.05(16) . . . . ?
Si1 C00F C012 C01H -176.08(16) . . . . ?
Si1 C00P C00X C024 -176.2(2) . . . . ?
Si1 C00P C01K C027 175.7(2) . . . . ?
Si2 N2 C2 C00B -97.7(2) . . . . ?
Si2 N2 C2 C00H 85.4(2) . . . . ?
Si2 C00J C00K C00L 178.01(17) . . . . ?
Si2 C00J C00Z C01G -178.15(16) . . . . ?
Si2 C00V C01E C01Y 177.04(19) . . . . ?
O003 C00Y C028 C022 23.5(3) . . . . ?
O004 C00U C01V C020 -4.0(3) . . . . ?
O004 C01B C020 C01V 31.6(3) . . . . ?
O005 C00G C019 C01X -21.0(2) . . . . ?
O005 C015 C01X C019 27.0(2) . . . . ?
O007 C01F C01Z C01R -32.1(3) . . . . ?
O007 C01Q C01R C01Z -17.6(3) . . . . ?
O008 C025 C029 C02A -41.8(4) . . . . ?
N1 Si1 C00P C00X -173.40(17) . . . . ?
N1 Si1 C00P C01K 11.9(2) . . . . ?
N1 C1 C00S C018 4.7(3) . . . . ?
N1 C1 C00S C01C -178.09(17) . . . . ?
N2 Si2 C00V C00N 53.27(18) . . . . ?
N2 Si2 C00V C01E -124.52(18) . . . . ?
N2 C2 C00H C011 174.29(18) . . . . ?
N2 C2 C00H C01I -3.1(3) . . . . ?
C00B C2 C00H C011 -2.7(3) . . . . ?
C00B C2 C00H C01I 179.85(18) . . . . ?
C00C C1 C00S C018 -178.82(17) . . . . ?
C00C C1 C00S C01C -1.7(3) . . . . ?
C00C C00I C016 C01C -0.5(3) . . . . ?
C2 C00B C00R C01L -86.1(2) . . . . ?
C2 C00B C00R C01M 149.28(19) . . . . ?
C2 C00B C00W C00Q -1.5(3) . . . . ?
C2 C00H C011 C00Q 1.0(3) . . . . ?
C2 C00H C01I C01P -118.5(2) . . . . ?
C2 C00H C01I C01U 117.3(2) . . . . ?
C1 C00C C00I C016 -1.2(3) . . . . ?
C1 C00C C013 C017 114.29(19) . . . . ?
C1 C00C C013 C01J -121.1(2) . . . . ?
C1 C00S C018 C010 -127.46(19) . . . . ?
C1 C00S C018 C01W 107.6(2) . . . . ?
C1 C00S C01C C016 0.0(3) . . . . ?
C00F Si1 N1 C1 -134.41(17) . . . . ?
C00F Si1 N1 Li1 55.01(18) . . . . ?
C00F Si1 C00P C00X -51.0(2) . . . . ?
C00F Si1 C00P C01K 134.3(2) . . . . ?
C00F C00M C01T C01A 0.1(3) . . . . ?
C00F C012 C01H C01A -0.2(3) . . . . ?
C00G O005 C015 C01X -41.2(2) . . . . ?
C00G C019 C01X C015 -3.6(2) . . . . ?
C00I C00C C1 N1 178.73(17) . . . . ?
C00I C00C C1 C00S 2.3(3) . . . . ?
C00I C00C C1 Li1 129.51(17) . . . . ?
C00I C00C C013 C017 -64.9(2) . . . . ?
C00I C00C C013 C01J 59.7(2) . . . . ?
C00I C016 C01C C00S 1.1(3) . . . . ?
C00J Si2 N2 C2 117.18(16) . . . . ?
C00J Si2 N2 Li2 -83.65(16) . . . . ?
C00J Si2 C00V C00N -72.40(17) . . . . ?
C00J Si2 C00V C01E 109.82(18) . . . . ?
C00J C00K C00L C00O 0.1(3) . . . . ?
C00J C00Z C01G C00O 0.0(3) . . . . ?
C00K C00J C00Z C01G -0.2(3) . . . . ?
C00K C00L C00O C01G -0.3(3) . . . . ?
C00L C00O C01G C00Z 0.2(3) . . . . ?
C00M C00F C012 C01H 1.2(3) . . . . ?
C00N C00V C01E C01Y -0.8(3) . . . . ?
C00N C01D C023 C01Y -1.3(4) . . . . ?
C00P Si1 N1 C1 -14.2(2) . . . . ?
C00P Si1 N1 Li1 175.25(16) . . . . ?
C00P C00X C024 C021 0.2(4) . . . . ?
C00P C01K C027 C021 0.1(5) . . . . ?
C00R C00B C2 N2 4.1(3) . . . . ?
C00R C00B C2 C00H -178.91(17) . . . . ?
C00R C00B C00W C00Q -179.57(19) . . . . ?
C00T Si2 N2 C2 -125.17(16) . . . . ?
C00T Si2 N2 Li2 34.00(18) . . . . ?
C00T Si2 C00V C00N 178.48(16) . . . . ?
C00T Si2 C00V C01E 0.7(2) . . . . ?
C00U O004 C01B C020 -35.4(2) . . . . ?
C00U C01V C020 C01B -16.6(3) . . . . ?
C00V Si2 N2 C2 -3.37(18) . . . . ?
C00V Si2 N2 Li2 155.80(15) . . . . ?
C00V C00N C01D C023 0.8(3) . . . . ?
C00V C01E C01Y C023 0.3(4) . . . . ?
C00W C00B C2 N2 -174.04(18) . . . . ?
C00W C00B C2 C00H 3.0(3) . . . . ?
C00W C00B C00R C01L 92.0(2) . . . . ?
C00W C00B C00R C01M -32.6(3) . . . . ?
C00W C00Q C011 C00H 0.7(3) . . . . ?
C00X C00P C01K C027 0.9(4) . . . . ?
C00Y O003 C02C C022 40.4(3) . . . . ?
C00Z C00J C00K C00L 0.1(3) . . . . ?
C011 C00H C01I C01P 64.0(2) . . . . ?
C011 C00H C01I C01U -60.2(2) . . . . ?
C011 C00Q C00W C00B -0.4(3) . . . . ?
C012 C00F C00M C01T -1.2(3) . . . . ?
C013 C00C C1 N1 -0.4(3) . . . . ?
C013 C00C C1 C00S -176.90(16) . . . . ?
C013 C00C C1 Li1 -49.7(2) . . . . ?
C013 C00C C00I C016 177.95(18) . . . . ?
C014 Si1 N1 C1 107.38(18) . . . . ?
C014 Si1 N1 Li1 -63.19(18) . . . . ?
C014 Si1 C00P C00X 58.6(2) . . . . ?
C014 Si1 C00P C01K -116.1(2) . . . . ?
C015 O005 C00G C019 38.8(2) . . . . ?
C018 C00S C01C C016 177.16(19) . . . . ?
C01B O004 C00U C01V 24.8(2) . . . . ?
C01C C00S C018 C010 55.4(3) . . . . ?
C01C C00S C018 C01W -69.6(2) . . . . ?
C01D C00N C00V Si2 -177.65(16) . . . . ?
C01D C00N C00V C01E 0.3(3) . . . . ?
C01E C01Y C023 C01D 0.7(4) . . . . ?
C01F O007 C01Q C01R -2.5(3) . . . . ?
C01H C01A C01T C00M 0.9(3) . . . . ?
C01I C00H C011 C00Q 178.47(19) . . . . ?
C01K C00P C00X C024 -1.0(4) . . . . ?
C01N C01S C026 O006 23.5(3) . . . . ?
C01O O006 C026 C01S -0.1(3) . . . . ?
C01O C01N C01S C026 -36.7(3) . . . . ?
C01Q O007 C01F C01Z 21.5(3) . . . . ?
C01Q C01R C01Z C01F 30.1(3) . . . . ?
C01S C01N C01O O006 37.5(3) . . . . ?
C01T C01A C01H C012 -0.9(3) . . . . ?
C024 C021 C027 C01K -1.0(5) . . . . ?
C025 O008 C02B C02A -16.0(4) . . . . ?
C025 C029 C02A C02B 31.6(4) . . . . ?
C026 O006 C01O C01N -23.8(3) . . . . ?
C027 C021 C024 C00X 0.8(5) . . . . ?
C028 C022 C02C O003 -25.3(3) . . . . ?
C029 C02A C02B O008 -11.1(4) . . . . ?
C02B O008 C025 C029 36.5(4) . . . . ?
C02C O003 C00Y C028 -39.5(3) . . . . ?
C02C C022 C028 C00Y 1.3(3) . . . . ?
Li2 O003 C00Y C028 150.1(2) . . . . ?
Li2 O003 C02C C022 -148.8(2) . . . . ?
Li2 O006 C01O C01N 153.8(2) . . . . ?
Li2 O006 C026 C01S -178.0(2) . . . . ?
Li2 O008 C025 C029 -135.8(3) . . . . ?
Li2 O008 C02B C02A 157.3(2) . . . . ?
Li2 O008 C4 C3 135.7(10) . . . . ?
Li2 O008 C5 C0AA -132.8(8) . . . . ?
Li2 N2 C2 C00B 101.4(2) . . . . ?
Li2 N2 C2 C00H -75.4(2) . . . . ?
Li1 O004 C00U C01V -163.0(2) . . . . ?
Li1 O004 C01B C020 152.4(2) . . . . ?
Li1 O005 C00G C019 -154.47(19) . . . . ?
Li1 O005 C015 C01X 152.41(19) . . . . ?
Li1 O007 C01F C01Z -161.9(2) . . . . ?
Li1 O007 C01Q C01R -179.3(2) . . . . ?
Li1 N1 C1 C00C -91.0(2) . . . . ?
Li1 N1 C1 C00S 85.3(2) . . . . ?
Li1 C1 C00S C018 52.4(2) . . . . ?
Li1 C1 C00S C01C -130.42(18) . . . . ?
C0AA C3 C4 O008 7.0(16) . . . . ?
C3 C0AA C5 O008 -30.2(12) . . . . ?
C4 O008 C5 C0AA 35.4(11) . . . . ?
C5 O008 C4 C3 -26.0(13) . . . . ?
C5 C0AA C3 C4 16.2(14) . . . . ?
